data_1528905
loop_
_publ_author_name
'Szklarz, P.'
'Zaleski, J.'
'Falinska, K.'
'Jakubas, R.'
'Medycki, W.'
'Bator, G.'

_publ_section_title
;
 The structure, phase transition and molecular dynamics of [C (N H2)3]3
 [Sb2 Br9]
;
_journal_name_full 'Journal of Physics: Condensed Matter'
_journal_page_first 2509
_journal_page_last 2528
_journal_volume 17
_journal_year 2005
_chemical_formula_sum 'C3 H18 Cl9 N9 Sb2'
_chemical_name_systematic '(C (N H2)3)3 (Sb2 Cl9)'
_space_group_IT_number 15
_symmetry_space_group_name_Hall '-C 2yc'
_symmetry_space_group_name_H-M 'C 1 2/c 1'
_cell_angle_alpha 90
_cell_angle_beta 96.64
_cell_angle_gamma 90
_cell_formula_units_Z 4
_cell_length_a 15.161
_cell_length_b 8.756
_cell_length_c 17.428
_cell_volume 2298.043
_citation_journal_id_ASTM JCOMEL
_cod_data_source_file Szklarz_JCOMEL_2005_971.cif
_cod_data_source_block C3H18Cl9N9Sb2
_cod_database_code 1528905

loop_
_symmetry_equiv_pos_as_xyz
x,y,z
-x,y,-z+1/2
-x,-y,-z
x,-y,z-1/2
x+1/2,y+1/2,z
-x+1/2,y+1/2,-z+1/2
-x+1/2,-y+1/2,-z
x+1/2,-y+1/2,z-1/2

loop_
_atom_site_label
_atom_site_type_symbol
_atom_site_fract_x
_atom_site_fract_y
_atom_site_fract_z
_atom_site_occupancy
_atom_site_U_iso_or_equiv
Cl1 Cl-1 0.07914 0.60254 0.08757 1 0.0
N2 N-3 0.1441 0.7278 -0.0882 1 0.0
H5 H+1 0.3038 0.6866 -0.0893 1 0.0
H10 H+1 0.0158 1.1165 0.2667 0.5 0.0
C2 C+4 0.0034 0.897 0.2695 0.5 0.0
H2 H+1 0.0847 0.467 -0.0851 1 0.0
H3 H+1 0.1734 0.8169 -0.0896 1 0.0
H8 H+1 -0.1143 0.987 0.268 0.5 0.0
Cl3 Cl-1 0.07984 0.20699 0.08103 1 0.0
N4 N-3 -0.0842 0.8982 0.2704 0.5 0.0
N5 N-3 0.0453 1.0271 0.2692 0.5 0.0
H7 H+1 -0.1132 0.809 0.2725 0.5 0.0
H11 H+1 0.015 0.6793 0.2744 0.5 0.0
H6 H+1 0.3042 0.5085 -0.0872 1 0.0
N1 N-3 0.1439 0.4663 -0.0859 1 0.0
C1 C+4 0.1872 0.5974 -0.0877 1 0.0
Sb1 Sb+3 0.155362 0.40013 0.166239 1 0.0
N3 N-3 0.2745 0.5976 -0.0878 1 0.0
H9 H+1 0.1049 1.0266 0.2715 0.5 0.0
H4 H+1 0.0848 0.7276 -0.0874 1 0.0
N6 N-3 0.0457 0.7669 0.2723 0.5 0.0
Cl2 Cl-1 0.27872 0.40198 0.08735 1 0.0
Cl4 Cl-1 0.24934 0.14855 0.25047 1 0.0
H1 H+1 0.1734 0.3769 -0.0841 1 0.0
Cl5 Cl-1 0 0.39592 0.25 1 0.0
H12 H+1 0.1051 0.764 0.2727 0.5 0.0
